data_7013557
loop_
_publ_author_name
'Stender, Matthias'
'Olmstead, Marilyn M.'
'Balch, Alan L.'
'Rios, Daniel'
'Attar, Saeed'

_publ_section_title
;
 Cation and hydrogen bonding effects on the self-association and
 luminescence of the dicyanoaurate ion, [Au(CN)2]?
;
_journal_issue 22
_journal_name_full 'Dalton Transactions'
_journal_page_first 4282
_journal_paper_doi 10.1039/b310085e
_journal_year 2003
_chemical_formula_sum 'C14 H15 Au N4 O'
_chemical_formula_weight 452.27
_chemical_name_common '[Ph2N-NH3][Au(CN)2]*H2O'
_chemical_name_systematic
;
?
;
_space_group_IT_number 61
_symmetry_cell_setting orthorhombic
_symmetry_space_group_name_Hall '-P 2ac 2ab'
_symmetry_space_group_name_H-M 'P b c a'
_atom_sites_solution_hydrogens geom
_atom_sites_solution_primary direct
_atom_sites_solution_secondary difmap
_audit_creation_method SHELXL-97
_cell_angle_alpha 90.00
_cell_angle_beta 90.00
_cell_angle_gamma 90.00
_cell_formula_units_Z 8
_cell_length_a 19.765(2)
_cell_length_b 6.1688(8)
_cell_length_c 24.757(3)
_cell_measurement_reflns_used 958
_cell_measurement_temperature 90(2)
_cell_measurement_theta_max 31.10
_cell_measurement_theta_min 2.63
_cell_volume 3018.5(6)
_computing_cell_refinement 'Bruker SMART'
_computing_data_collection 'Bruker SMART'
_computing_data_reduction 'Bruker SHELXTL v. 5.10'
_computing_molecular_graphics 'XP, Bruker SHELXTL v. 5.10'
_computing_publication_material 'XCIF, Bruker SHELXTL v. 5.10'
_computing_structure_refinement 'XL, Bruker SHELXTL v. 5.10'
_computing_structure_solution 'XS, Bruker SHELXTL v. 5.10'
_diffrn_ambient_temperature 90(2)
_diffrn_measured_fraction_theta_full 0.995
_diffrn_measured_fraction_theta_max 0.995
_diffrn_measurement_device_type 'Bruker SMART 1000'
_diffrn_measurement_method /w
_diffrn_radiation_monochromator graphite
_diffrn_radiation_source 'normal-focus sealed tube'
_diffrn_radiation_type MoK\a
_diffrn_radiation_wavelength 0.71073
_diffrn_reflns_av_R_equivalents 0.0000
_diffrn_reflns_av_sigmaI/netI 0.0283
_diffrn_reflns_limit_h_max 28
_diffrn_reflns_limit_h_min -28
_diffrn_reflns_limit_k_max 8
_diffrn_reflns_limit_k_min -8
_diffrn_reflns_limit_l_max 35
_diffrn_reflns_limit_l_min -35
_diffrn_reflns_number 4588
_diffrn_reflns_theta_full 30.51
_diffrn_reflns_theta_max 30.51
_diffrn_reflns_theta_min 1.94
_diffrn_standards_decay_% <0.01
_diffrn_standards_number '50 frames remeasured'
_exptl_absorpt_coefficient_mu 9.748
_exptl_absorpt_correction_T_max 0.6414
_exptl_absorpt_correction_T_min 0.1943
_exptl_absorpt_correction_type multi-scan
_exptl_absorpt_process_details
;
SADABS: an empirical absorption program by G. M. Sheldrick
using the method described by Blessing, R. H.; Acta Cryst.
A51, 1995, 33.
;
_exptl_crystal_colour colorless
_exptl_crystal_density_diffrn 1.990
_exptl_crystal_density_method 'not measured'
_exptl_crystal_description needle
_exptl_crystal_F_000 1712
_exptl_crystal_size_max 0.25
_exptl_crystal_size_mid 0.05
_exptl_crystal_size_min 0.05
_refine_diff_density_max 1.779
_refine_diff_density_min -1.614
_refine_diff_density_rms 0.162
_refine_ls_extinction_method none
_refine_ls_goodness_of_fit_ref 1.019
_refine_ls_hydrogen_treatment mixed
_refine_ls_matrix_type full
_refine_ls_number_parameters 179
_refine_ls_number_reflns 4588
_refine_ls_number_restraints 2
_refine_ls_restrained_S_all 1.019
_refine_ls_R_factor_all 0.0472
_refine_ls_R_factor_gt 0.0237
_refine_ls_shift/su_max 0.002
_refine_ls_shift/su_mean 0.000
_refine_ls_structure_factor_coef Fsqd
_refine_ls_weighting_details 'calc w=1/[\s^2^(Fo^2^)+(0.0142P)^2^+11.3435P] where P=(Fo^2^+2Fc^2^)/3'
_refine_ls_weighting_scheme calc
_refine_ls_wR_factor_gt 0.0460
_refine_ls_wR_factor_ref 0.0539
_reflns_number_gt 3218
_reflns_number_total 4588
_reflns_threshold_expression >2sigma(I)
_cod_data_source_file b310085e.txt
_cod_data_source_block mas136h
_cod_depositor_comments
;
The following automatic conversions were performed:
'_exptl_absorpt_correction_type' value 'multi scan' changed to
'multi-scan' according to
'/home/saulius/struct/CIF-dictionaries/cif_core.dic' dictionary named
'cif_core.dic' version 2.4.1 from 2010-06-29.

Automatic conversion script
Id: cif_fix_enum 1527 2010-12-29 10:47:43Z saulius 

The following automatic conversions were performed:

'_symmetry_cell_setting' tag value 'orthorombic' was replaced with
'orthorhombic' value.

Automatic conversion script
Id: cif_fix_values 1646 2011-03-28 12:23:43Z adriana 
;
_cod_database_code 7013557

loop_
_symmetry_equiv_pos_as_xyz
'x, y, z'
'-x+1/2, -y, z+1/2'
'-x, y+1/2, -z+1/2'
'x+1/2, -y+1/2, -z'
'-x, -y, -z'
'x-1/2, y, -z-1/2'
'x, -y-1/2, z-1/2'
'-x-1/2, y-1/2, z'

loop_
_atom_site_label
_atom_site_type_symbol
_atom_site_fract_x
_atom_site_fract_y
_atom_site_fract_z
_atom_site_U_iso_or_equiv
_atom_site_adp_type
_atom_site_occupancy
_atom_site_symmetry_multiplicity
_atom_site_calc_flag
_atom_site_refinement_flags
_atom_site_disorder_assembly
_atom_site_disorder_group
Au1 Au 0.252973(6) 0.277539(19) 0.237666(5) 0.01480(4) Uani 1 1 d . . .
C1 C 0.16395(18) 0.2717(6) 0.27483(16) 0.0177(7) Uani 1 1 d . . .
C2 C 0.34358(18) 0.2787(6) 0.20308(17) 0.0188(7) Uani 1 1 d . . .
N1 N 0.11321(16) 0.2631(5) 0.29685(14) 0.0208(7) Uani 1 1 d . . .
N2 N 0.39751(15) 0.2770(5) 0.18569(15) 0.0204(7) Uani 1 1 d . . .
N3 N 0.49100(15) 0.4307(5) 0.38852(13) 0.0141(6) Uani 1 1 d . . .
N4 N 0.49307(16) 0.4806(5) 0.33120(13) 0.0152(6) Uani 1 1 d . . .
H4A H 0.5299 0.5642 0.3240 0.018 Uiso 1 1 calc R . .
H4B H 0.4549 0.5536 0.3217 0.018 Uiso 1 1 calc R . .
H4C H 0.4957 0.3552 0.3119 0.018 Uiso 1 1 calc R . .
C3 C 0.44116(17) 0.2705(6) 0.40077(14) 0.0143(7) Uani 1 1 d . . .
C4 C 0.45447(19) 0.1005(7) 0.43615(16) 0.0194(8) Uani 1 1 d . . .
H4 H 0.4985 0.0841 0.4511 0.023 Uiso 1 1 calc R . .
C5 C 0.4035(2) -0.0457(7) 0.44980(18) 0.0242(9) Uani 1 1 d . . .
H5 H 0.4127 -0.1596 0.4746 0.029 Uiso 1 1 calc R . .
C6 C 0.3397(2) -0.0263(7) 0.42757(18) 0.0242(9) Uani 1 1 d . . .
H6 H 0.3051 -0.1263 0.4370 0.029 Uiso 1 1 calc R . .
C7 C 0.3264(2) 0.1396(7) 0.39153(17) 0.0221(8) Uani 1 1 d . . .
H7 H 0.2828 0.1508 0.3755 0.027 Uiso 1 1 calc R . .
C8 C 0.37620(18) 0.2902(7) 0.37856(16) 0.0191(8) Uani 1 1 d . . .
H8 H 0.3662 0.4063 0.3547 0.023 Uiso 1 1 calc R . .
C9 C 0.55851(18) 0.4069(6) 0.41001(15) 0.0145(7) Uani 1 1 d . . .
C10 C 0.5770(2) 0.5420(7) 0.45213(16) 0.0188(8) Uani 1 1 d . . .
H10 H 0.5451 0.6399 0.4671 0.023 Uiso 1 1 calc R . .
C11 C 0.6427(2) 0.5341(7) 0.47247(18) 0.0228(9) Uani 1 1 d . . .
H11 H 0.6555 0.6267 0.5014 0.027 Uiso 1 1 calc R . .
C12 C 0.68946(19) 0.3911(7) 0.45052(17) 0.0216(8) Uani 1 1 d . . .
H12 H 0.7341 0.3848 0.4646 0.026 Uiso 1 1 calc R . .
C13 C 0.67102(19) 0.2579(7) 0.40818(17) 0.0230(8) Uani 1 1 d . . .
H13 H 0.7032 0.1618 0.3927 0.028 Uiso 1 1 calc R . .
C14 C 0.60528(11) 0.2644(4) 0.38822(9) 0.0221(8) Uani 1 1 d . . .
H14 H 0.5924 0.1709 0.3595 0.027 Uiso 1 1 calc R . .
O1 O 0.49539(11) 0.0759(4) 0.28113(9) 0.0182(6) Uani 1 1 d RD . .
H1A H 0.4605 0.0081 0.2870 0.022 Uiso 1 1 d RD . .
H1B H 0.5282 0.0034 0.2917 0.022 Uiso 1 1 d RD . .

loop_
_atom_site_aniso_label
_atom_site_aniso_U_11
_atom_site_aniso_U_22
_atom_site_aniso_U_33
_atom_site_aniso_U_23
_atom_site_aniso_U_13
_atom_site_aniso_U_12
Au1 0.01200(6) 0.00979(6) 0.02262(7) 0.00075(5) 0.00220(6) -0.00027(5)
C1 0.0195(16) 0.0074(16) 0.026(2) 0.0002(14) 0.0005(13) -0.0007(13)
C2 0.0196(16) 0.0112(17) 0.026(2) 0.0004(15) -0.0011(14) -0.0008(13)
N1 0.0220(15) 0.0136(16) 0.0268(19) 0.0007(14) 0.0000(13) -0.0018(12)
N2 0.0186(14) 0.0148(16) 0.0280(18) -0.0007(14) 0.0017(13) 0.0003(12)
N3 0.0124(13) 0.0158(16) 0.0141(15) 0.0016(13) -0.0018(11) -0.0008(11)
N4 0.0156(15) 0.0138(16) 0.0160(16) 0.0038(13) 0.0000(12) -0.0010(11)
C3 0.0156(14) 0.0145(18) 0.0129(16) -0.0026(14) 0.0016(12) -0.0015(13)
C4 0.0202(18) 0.019(2) 0.0187(19) 0.0032(16) -0.0017(15) -0.0009(14)
C5 0.029(2) 0.018(2) 0.025(2) 0.0057(17) -0.0010(17) -0.0035(16)
C6 0.024(2) 0.025(2) 0.023(2) -0.0004(17) 0.0027(17) -0.0090(16)
C7 0.0160(17) 0.030(2) 0.020(2) -0.0042(17) 0.0003(15) -0.0061(15)
C8 0.0176(16) 0.023(2) 0.0165(18) 0.0036(16) 0.0018(13) 0.0007(15)
C9 0.0145(15) 0.0141(18) 0.0148(17) 0.0033(14) -0.0013(13) -0.0008(13)
C10 0.0198(18) 0.018(2) 0.019(2) -0.0023(15) 0.0004(15) -0.0019(14)
C11 0.024(2) 0.023(2) 0.022(2) -0.0015(17) -0.0050(16) -0.0062(15)
C12 0.0145(17) 0.029(2) 0.022(2) 0.0075(17) -0.0040(14) -0.0016(15)
C13 0.0189(16) 0.029(2) 0.021(2) -0.0042(18) -0.0030(14) 0.0081(16)
C14 0.0228(17) 0.023(2) 0.0203(19) -0.0065(17) -0.0057(15) 0.0063(16)
O1 0.0154(12) 0.0181(14) 0.0213(14) -0.0004(12) -0.0007(10) -0.0007(10)

loop_
_atom_type_symbol
_atom_type_description
_atom_type_scat_dispersion_real
_atom_type_scat_dispersion_imag
_atom_type_scat_source
C C 0.0033 0.0016 'International Tables Vol C Tables 4.2.6.8 and 6.1.1.4'
H H 0.0000 0.0000 'International Tables Vol C Tables 4.2.6.8 and 6.1.1.4'
N N 0.0061 0.0033 'International Tables Vol C Tables 4.2.6.8 and 6.1.1.4'
Au Au -2.0133 8.8022 'International Tables Vol C Tables 4.2.6.8 and 6.1.1.4'
O O 0.0106 0.0060 'International Tables Vol C Tables 4.2.6.8 and 6.1.1.4'

loop_
_geom_angle_atom_site_label_1
_geom_angle_atom_site_label_2
_geom_angle_atom_site_label_3
_geom_angle
_geom_angle_site_symmetry_1
_geom_angle_site_symmetry_3
_geom_angle_publ_flag
C2 Au1 C1 177.78(16) . . ?
C2 Au1 Au1 92.17(11) . 8_655 ?
C1 Au1 Au1 87.02(11) . 8_655 ?
C2 Au1 Au1 91.77(11) . 8_665 ?
C1 Au1 Au1 89.11(11) . 8_665 ?
Au1 Au1 Au1 175.635(9) 8_655 8_665 ?
N1 C1 Au1 178.1(4) . . ?
N2 C2 Au1 176.4(4) . . ?
C3 N3 C9 119.2(3) . . ?
C3 N3 N4 111.9(3) . . ?
C9 N3 N4 110.8(3) . . ?
C4 C3 C8 119.0(3) . . ?
C4 C3 N3 121.7(3) . . ?
C8 C3 N3 119.2(3) . . ?
C3 C4 C5 120.2(4) . . ?
C6 C5 C4 120.5(4) . . ?
C5 C6 C7 119.7(4) . . ?
C6 C7 C8 120.6(4) . . ?
C7 C8 C3 120.0(4) . . ?
C10 C9 C14 119.9(3) . . ?
C10 C9 N3 117.4(3) . . ?
C14 C9 N3 122.5(3) . . ?
C9 C10 C11 119.9(4) . . ?
C12 C11 C10 120.0(4) . . ?
C13 C12 C11 120.0(4) . . ?
C12 C13 C14 119.9(3) . . ?
C9 C14 C13 120.2(3) . . ?

loop_
_geom_bond_atom_site_label_1
_geom_bond_atom_site_label_2
_geom_bond_distance
_geom_bond_site_symmetry_2
_geom_bond_publ_flag
Au1 C2 1.985(4) . ?
Au1 C1 1.986(4) . ?
Au1 Au1 3.0866(4) 8_655 ?
Au1 Au1 3.0866(4) 8_665 ?
C1 N1 1.143(5) . ?
C2 N2 1.150(5) . ?
N3 C3 1.428(5) . ?
N3 C9 1.444(4) . ?
N3 N4 1.452(4) . ?
C3 C4 1.391(5) . ?
C3 C8 1.402(5) . ?
C4 C5 1.394(6) . ?
C5 C6 1.382(6) . ?
C6 C7 1.383(6) . ?
C7 C8 1.391(5) . ?
C9 C10 1.384(5) . ?
C9 C14 1.385(4) . ?
C10 C11 1.393(6) . ?
C11 C12 1.388(6) . ?
C12 C13 1.381(6) . ?
C13 C14 1.391(4) . ?

loop_
_geom_hbond_atom_site_label_D
_geom_hbond_atom_site_label_H
_geom_hbond_atom_site_label_A
_geom_hbond_distance_DH
_geom_hbond_distance_HA
_geom_hbond_distance_DA
_geom_hbond_angle_DHA
_geom_hbond_site_symmetry_A
N4 H4A N2 0.91 1.96 2.863(4) 171.8 3_655
N4 H4B N1 0.91 1.96 2.859(4) 167.1 8_665
N4 H4C O1 0.91 1.88 2.788(4) 171.5 .
O1 H1A N1 0.82 2.11 2.913(4) 164.9 8_655
O1 H1B N2 0.83 2.10 2.925(4) 171.0 3_645
